data_1546807
loop_
_publ_author_name
'Artem'ev, Alexander V.'
'Bagryanskaya, Irina Yu.'
'Doronina, Evgeniya P.'
'Tolstoy, Peter M.'
'Gushchin, Artem L.'
'Rakhmanova, Mariana I.'
'Ivanov, Alexander Yu.'
'Suturina, Anastasiya O.'

_publ_section_title
;
 A new family of clusters containing a silver-centered tetracapped [Ag@Ag
 <sub>4</sub> (\m <sub>3</sub> -P) <sub>4</sub> ] tetrahedron, inscribed
 within a N <sub>12</sub> icosahedron
;
_journal_issue 37
_journal_name_full 'Dalton Transactions'
_journal_page_first 12425
_journal_page_last 12429
_journal_paper_doi 10.1039/C7DT02597A
_journal_volume 46
_journal_year 2017
_chemical_formula_moiety
;
 C64 H47 Ag5 F12 N12 O12 P4 S4, C F3 O3 S, 6(C3 H6 O)
;
_chemical_formula_sum 'C83 H83 Ag5 F15 N12 O21 P4 S5'
_chemical_formula_weight 2693.14
_chemical_melting_point 546(19)
_chemical_name_systematic
;
 Complex of AgOTf with tris(2-pyridyl)phosphine  
;
_space_group_crystal_system monoclinic
_space_group_IT_number 14
_space_group_name_Hall '-P 2yn'
_space_group_name_H-M_alt 'P 1 21/n 1'
_symmetry_space_group_name_Hall '-P 2yn'
_symmetry_space_group_name_H-M 'P 1 21/n 1'
_atom_sites_solution_hydrogens geom
_audit_creation_method SHELXL-2014/7
_audit_update_record
;
2017-08-16 deposited with the CCDC.
2017-08-24 downloaded from the CCDC.
;
_cell_angle_alpha 90
_cell_angle_beta 105.155(2)
_cell_angle_gamma 90
_cell_formula_units_Z 4
_cell_length_a 16.4246(7)
_cell_length_b 22.9762(11)
_cell_length_c 28.4848(11)
_cell_measurement_reflns_used 9413
_cell_measurement_temperature 200(2)
_cell_measurement_theta_max 29.93
_cell_measurement_theta_min 2.19
_cell_volume 10375.6(8)
_computing_cell_refinement 'Bruker SAINT'
_computing_data_collection 'Bruker APEX2'
_computing_data_reduction 'Bruker SAINT'
_computing_molecular_graphics 'Bruker SHELXTL'
_computing_publication_material 'Bruker SHELXTL'
_computing_structure_refinement 'SHELXL-2014/7 (Sheldrick, 2014)'
_computing_structure_solution 'SHELXS-97 (Sheldrick, 2008)'
_diffrn_ambient_temperature 200(2)
_diffrn_measured_fraction_theta_full 0.984
_diffrn_measured_fraction_theta_max 0.949
_diffrn_measurement_device_type 'Bruker APEX-II CCD'
_diffrn_measurement_method '\f and \w scans'
_diffrn_radiation_type MoK\a
_diffrn_radiation_wavelength 0.71073
_diffrn_reflns_av_R_equivalents 0.0338
_diffrn_reflns_av_unetI/netI 0.0334
_diffrn_reflns_Laue_measured_fraction_full 0.984
_diffrn_reflns_Laue_measured_fraction_max 0.949
_diffrn_reflns_limit_h_max 21
_diffrn_reflns_limit_h_min -21
_diffrn_reflns_limit_k_max 29
_diffrn_reflns_limit_k_min -29
_diffrn_reflns_limit_l_max 35
_diffrn_reflns_limit_l_min -36
_diffrn_reflns_number 93670
_diffrn_reflns_point_group_measured_fraction_full 0.984
_diffrn_reflns_point_group_measured_fraction_max 0.949
_diffrn_reflns_theta_full 25.000
_diffrn_reflns_theta_max 27.485
_diffrn_reflns_theta_min 3.038
_diffrn_source 'sealed tube'
_exptl_absorpt_coefficient_mu 1.187
_exptl_absorpt_correction_T_max 0.7460
_exptl_absorpt_correction_T_min 0.5930
_exptl_absorpt_correction_type multi-scan
_exptl_absorpt_process_details SADABS
_exptl_crystal_colour colourless
_exptl_crystal_density_diffrn 1.724
_exptl_crystal_density_method 'not measured'
_exptl_crystal_description prism
_exptl_crystal_F_000 5372
_exptl_crystal_size_max 0.600
_exptl_crystal_size_mid 0.600
_exptl_crystal_size_min 0.400
_refine_diff_density_max 2.220
_refine_diff_density_min -1.394
_refine_diff_density_rms 0.143
_refine_ls_extinction_method none
_refine_ls_goodness_of_fit_ref 1.082
_refine_ls_hydrogen_treatment constr
_refine_ls_matrix_type full
_refine_ls_number_parameters 1372
_refine_ls_number_reflns 22569
_refine_ls_number_restraints 67
_refine_ls_restrained_S_all 1.101
_refine_ls_R_factor_all 0.0954
_refine_ls_R_factor_gt 0.0641
_refine_ls_shift/su_max 0.021
_refine_ls_shift/su_mean 0.000
_refine_ls_structure_factor_coef Fsqd
_refine_ls_weighting_details 'w=1/[\s^2^(Fo^2^)+(0.0058P)^2^+115.6130P] where P=(Fo^2^+2Fc^2^)/3'
_refine_ls_weighting_scheme calc
_refine_ls_wR_factor_gt 0.1222
_refine_ls_wR_factor_ref 0.1457
_reflns_Friedel_coverage 0.000
_reflns_number_gt 17200
_reflns_number_total 22569
_reflns_threshold_expression 'I > 2\s(I)'
_cod_data_source_file c7dt02597a2.cif
_cod_data_source_block comp1_b53
_cod_depositor_comments
;
The following automatic conversions were performed:

'_chemical_melting_point' value '527-565' was changed to '546(19)' -
the average value was taken and precision was estimated.

Automatic conversion script
Id: cif_fix_values 4973 2017-02-22 13:04:09Z antanas 
;
_cod_database_code 1546807
_shelx_shelxl_version_number 2014/7
_shelx_space_group_comment
;
The symmetry employed for this shelxl refinement is uniquely defined
by the following loop, which should always be used as a source of
symmetry information in preference to the above space-group names.
They are only intended as comments.
;
_shelx_estimated_absorpt_t_min 0.536
_shelx_estimated_absorpt_t_max 0.648

loop_
_space_group_symop_operation_xyz
'x, y, z'
'-x+1/2, y+1/2, -z+1/2'
'-x, -y, -z'
'x-1/2, -y-1/2, z-1/2'

loop_
_atom_site_label
_atom_site_type_symbol
_atom_site_fract_x
_atom_site_fract_y
_atom_site_fract_z
_atom_site_U_iso_or_equiv
_atom_site_adp_type
_atom_site_occupancy
_atom_site_site_symmetry_order
_atom_site_calc_flag
_atom_site_refinement_flags_posn
_atom_site_refinement_flags_adp
_atom_site_refinement_flags_occupancy
_atom_site_disorder_assembly
_atom_site_disorder_group
Ag1 Ag 1.25143(3) 0.76499(2) 0.11008(2) 0.03745(12) Uani 1 1 d . . . . .
Ag2 Ag 1.06439(3) 0.75813(2) 0.12006(2) 0.02643(10) Uani 1 1 d . . . . .
Ag3 Ag 1.06379(3) 0.70509(2) 0.22247(2) 0.03599(12) Uani 1 1 d . . . . .
Ag4 Ag 1.00145(3) 0.88510(2) 0.11817(2) 0.03321(12) Uani 1 1 d . . . . .
Ag5 Ag 0.94525(3) 0.69178(2) 0.03266(2) 0.03733(12) Uani 1 1 d . . . . .
P4 P 1.11920(10) 0.65275(7) 0.12385(6) 0.0280(3) Uani 1 1 d . . . . .
P1 P 1.15832(9) 0.81755(7) 0.19067(6) 0.0278(3) Uani 1 1 d . . . . .
P2 P 0.91036(9) 0.75622(7) 0.12903(6) 0.0267(3) Uani 1 1 d . . . . .
P3 P 1.06952(9) 0.80367(7) 0.03719(6) 0.0267(3) Uani 1 1 d . . . . .
N12 N 1.1756(3) 0.6460(2) 0.22082(19) 0.0327(12) Uani 1 1 d . . . . .
N11 N 1.1386(3) 0.9165(2) 0.1400(2) 0.0327(12) Uani 1 1 d . . . . .
N8 N 0.9221(3) 0.8615(2) 0.17079(19) 0.0317(12) Uani 1 1 d . . . . .
N7 N 0.8328(3) 0.7485(2) 0.03391(18) 0.0298(11) Uani 1 1 d . . . . .
N5 N 1.0414(3) 0.7035(2) -0.01099(19) 0.0337(12) Uani 1 1 d . . . . .
N3 N 0.9378(3) 0.8722(2) 0.03654(19) 0.0294(11) Uani 1 1 d . . . . .
C73 C 0.8652(4) 0.9000(3) 0.0181(3) 0.0365(15) Uani 1 1 d . . . . .
H73A H 0.8424 0.9235 0.0390 0.044 Uiso 1 1 calc R U . . .
N1 N 1.2248(3) 0.8490(2) 0.0663(2) 0.0322(12) Uani 1 1 d . . . . .
C72 C 0.6871(4) 0.8082(3) 0.0359(3) 0.0359(15) Uani 1 1 d . . . . .
H72D H 0.6375 0.8292 0.0366 0.043 Uiso 1 1 calc R U . . .
C71 C 1.1604(4) 0.9678(3) 0.1254(3) 0.0386(15) Uani 1 1 d . . . . .
H71A H 1.1202 0.9884 0.1011 0.046 Uiso 1 1 calc R U . . .
C70 C 1.1940(4) 0.6283(3) 0.1799(2) 0.0296(13) Uani 1 1 d . . . . .
N2 N 1.0753(3) 0.7953(3) 0.2568(2) 0.0373(13) Uani 1 1 d . . . . .
C69 C 0.8880(4) 0.8088(3) 0.1725(2) 0.0283(13) Uani 1 1 d . . . . .
N4 N 0.9349(3) 0.6646(3) 0.1883(2) 0.0355(12) Uani 1 1 d . . . . .
C68 C 0.8226(4) 0.7706(3) 0.0755(2) 0.0273(12) Uani 1 1 d . . . . .
N6 N 0.9688(3) 0.6080(3) 0.0778(2) 0.0384(13) Uani 1 1 d . . . . .
C67 C 0.9708(4) 0.8403(3) 0.0066(2) 0.0270(12) Uani 1 1 d . . . . .
C66 C 1.1482(4) 0.8598(3) 0.0357(2) 0.0291(13) Uani 1 1 d . . . . .
N9 N 1.2959(3) 0.7560(2) 0.1931(2) 0.0335(12) Uani 1 1 d . . . . .
C65 C 1.2764(5) 0.6646(4) 0.0400(3) 0.0490(19) Uani 1 1 d . . . . .
C5 C 1.0421(5) 0.8055(4) 0.2944(3) 0.0508(19) Uani 1 1 d . . . . .
H5 H 1.0153 0.7746 0.3067 0.061 Uiso 1 1 calc R U . . .
C6 C 1.0458(6) 0.8602(5) 0.3158(3) 0.063(2) Uani 1 1 d . . . . .
H6 H 1.0223 0.8662 0.3425 0.075 Uiso 1 1 calc R U . . .
C7 C 1.0836(6) 0.9053(4) 0.2981(3) 0.065(3) Uani 1 1 d . . . . .
H7 H 1.0866 0.9430 0.3122 0.078 Uiso 1 1 calc R U . . .
C8 C 1.1172(5) 0.8948(3) 0.2592(3) 0.0463(18) Uani 1 1 d . . . . .
H8 H 1.1431 0.9254 0.2460 0.056 Uiso 1 1 calc R U . . .
C9 C 1.1130(4) 0.8395(3) 0.2398(2) 0.0337(14) Uani 1 1 d . . . . .
C10 C 1.1969(4) 0.8869(3) 0.1733(2) 0.0335(14) Uani 1 1 d . . . . .
C11 C 0.9046(5) 0.9029(3) 0.1995(3) 0.0412(16) Uani 1 1 d . . . . .
H11 H 0.9288 0.9403 0.1988 0.049 Uiso 1 1 calc R U . . .
C12 C 0.8525(5) 0.8940(4) 0.2306(3) 0.0454(18) Uani 1 1 d . . . . .
H12 H 0.8411 0.9246 0.2504 0.055 Uiso 1 1 calc R U . . .
C13 C 0.8180(4) 0.8390(4) 0.2318(3) 0.0436(18) Uani 1 1 d . . . . .
H13 H 0.7821 0.8312 0.2523 0.052 Uiso 1 1 calc R U . . .
C14 C 0.8367(4) 0.7962(3) 0.2028(2) 0.0376(15) Uani 1 1 d . . . . .
H14 H 0.8146 0.7581 0.2035 0.045 Uiso 1 1 calc R U . . .
C15 C 0.8780(4) 0.6870(3) 0.1509(2) 0.0289(13) Uani 1 1 d . . . . .
C16 C 0.9168(5) 0.6145(4) 0.2073(3) 0.0486(19) Uani 1 1 d . . . . .
H16 H 0.9569 0.5984 0.2345 0.058 Uiso 1 1 calc R U . . .
C17 C 0.8411(5) 0.5854(4) 0.1887(3) 0.057(2) Uani 1 1 d . . . . .
H17 H 0.8296 0.5498 0.2027 0.068 Uiso 1 1 calc R U . . .
C18 C 0.7830(5) 0.6090(4) 0.1494(3) 0.056(2) Uani 1 1 d . . . . .
H18 H 0.7309 0.5897 0.1357 0.067 Uiso 1 1 calc R U . . .
C19 C 0.8012(4) 0.6603(3) 0.1303(3) 0.0409(16) Uani 1 1 d . . . . .
H19 H 0.7619 0.6776 0.1034 0.049 Uiso 1 1 calc R U . . .
C20 C 0.9075(5) 0.5682(4) 0.0682(3) 0.057(2) Uani 1 1 d . . . . .
H20 H 0.8586 0.5758 0.0426 0.069 Uiso 1 1 calc R U . . .
C21 C 0.9112(6) 0.5177(4) 0.0930(3) 0.062(2) Uani 1 1 d . . . . .
H21 H 0.8660 0.4906 0.0847 0.075 Uiso 1 1 calc R U . . .
C22 C 0.9812(7) 0.5060(4) 0.1305(3) 0.067(3) Uani 1 1 d . . . . .
H22 H 0.9850 0.4708 0.1484 0.080 Uiso 1 1 calc R U . . .
C23 C 1.0461(5) 0.5464(3) 0.1417(3) 0.050(2) Uani 1 1 d . . . . .
H23 H 1.0950 0.5397 0.1677 0.061 Uiso 1 1 calc R U . . .
C24 C 1.0378(4) 0.5957(3) 0.1145(3) 0.0356(15) Uani 1 1 d . . . . .
C25 C 1.0849(4) 0.7533(3) -0.0096(2) 0.0323(14) Uani 1 1 d . . . . .
C26 C 0.8221(4) 0.8958(3) -0.0305(3) 0.0417(17) Uani 1 1 d . . . . .
H26 H 0.7696 0.9150 -0.0425 0.050 Uiso 1 1 calc R U . . .
C27 C 0.8563(5) 0.8633(4) -0.0610(3) 0.0478(19) Uani 1 1 d . . . . .
H27 H 0.8286 0.8606 -0.0947 0.057 Uiso 1 1 calc R U . . .
C28 C 0.9310(4) 0.8348(3) -0.0423(2) 0.0379(15) Uani 1 1 d . . . . .
H28 H 0.9551 0.8115 -0.0627 0.046 Uiso 1 1 calc R U . . .
C29 C 1.2864(4) 0.8868(3) 0.0655(3) 0.0417(16) Uani 1 1 d . . . . .
H29 H 1.3403 0.8806 0.0873 0.050 Uiso 1 1 calc R U . . .
C30 C 1.2759(5) 0.9342(3) 0.0347(3) 0.051(2) Uani 1 1 d . . . . .
H30 H 1.3219 0.9594 0.0350 0.061 Uiso 1 1 calc R U . . .
C31 C 1.1972(4) 0.9444(3) 0.0035(3) 0.0375(15) Uani 1 1 d . . . . .
H31 H 1.1880 0.9770 -0.0177 0.045 Uiso 1 1 calc R U . . .
C32 C 1.1328(4) 0.9066(3) 0.0039(3) 0.0378(15) Uani 1 1 d . . . . .
H32 H 1.0784 0.9124 -0.0174 0.045 Uiso 1 1 calc R U . . .
C33 C 1.1356(5) 0.7639(4) -0.0403(3) 0.0452(17) Uani 1 1 d . . . . .
H33 H 1.1652 0.7997 -0.0390 0.054 Uiso 1 1 calc R U . . .
C34 C 1.1421(6) 0.7205(5) -0.0733(3) 0.067(3) Uani 1 1 d . . . . .
H34 H 1.1773 0.7261 -0.0946 0.080 Uiso 1 1 calc R U . . .
C35 C 1.0979(5) 0.6702(4) -0.0748(3) 0.057(2) Uani 1 1 d . . . . .
H35 H 1.1015 0.6405 -0.0974 0.069 Uiso 1 1 calc R U . . .
C36 C 1.0481(5) 0.6628(4) -0.0435(3) 0.0475(18) Uani 1 1 d . . . . .
H36 H 1.0173 0.6276 -0.0449 0.057 Uiso 1 1 calc R U . . .
O1 O 0.8493(5) 0.6392(3) -0.0415(2) 0.083(2) Uani 1 1 d . . . . .
C45 C 0.7694(5) 0.7554(3) -0.0065(2) 0.0394(16) Uani 1 1 d . . . . .
H45 H 0.7753 0.7391 -0.0360 0.047 Uiso 1 1 calc R U . . .
C46 C 0.6963(4) 0.7848(3) -0.0070(3) 0.0415(17) Uani 1 1 d . . . . .
H46 H 0.6529 0.7890 -0.0363 0.050 Uiso 1 1 calc R U . . .
C47 C 0.7508(4) 0.8007(3) 0.0777(3) 0.0378(15) Uani 1 1 d . . . . .
H47 H 0.7455 0.8160 0.1078 0.045 Uiso 1 1 calc R U . . .
C48 C 1.2389(5) 0.9922(3) 0.1441(3) 0.0477(18) Uani 1 1 d . . . . .
H48 H 1.2518 1.0293 0.1332 0.057 Uiso 1 1 calc R U . . .
C49 C 1.2989(5) 0.9623(3) 0.1791(3) 0.053(2) Uani 1 1 d . . . . .
H49 H 1.3532 0.9784 0.1928 0.063 Uiso 1 1 calc R U . . .
C50 C 1.2772(4) 0.9087(3) 0.1932(3) 0.0454(18) Uani 1 1 d . . . . .
H50 H 1.3171 0.8866 0.2165 0.054 Uiso 1 1 calc R U . . .
C51 C 1.2561(4) 0.7813(3) 0.2233(2) 0.0330(14) Uani 1 1 d . . . . .
C52 C 1.3681(5) 0.7284(3) 0.2128(3) 0.051(2) Uani 1 1 d . . . . .
H52 H 1.3970 0.7106 0.1917 0.061 Uiso 1 1 calc R U . . .
C53 C 1.4030(5) 0.7246(4) 0.2621(3) 0.061(2) Uani 1 1 d . . . . .
H53 H 1.4542 0.7041 0.2747 0.073 Uiso 1 1 calc R U . . .
C54 C 1.3623(5) 0.7512(4) 0.2931(3) 0.059(2) Uani 1 1 d . . . . .
H54 H 1.3857 0.7503 0.3273 0.071 Uiso 1 1 calc R U . . .
C55 C 1.2866(5) 0.7791(4) 0.2732(3) 0.0470(18) Uani 1 1 d . . . . .
H55 H 1.2561 0.7966 0.2936 0.056 Uiso 1 1 calc R U . . .
C57 C 1.2255(4) 0.6278(3) 0.2637(3) 0.0423(17) Uani 1 1 d . . . . .
H57 H 1.2120 0.6392 0.2928 0.051 Uiso 1 1 calc R U . . .
C58 C 1.2959(4) 0.5931(4) 0.2669(3) 0.0493(19) Uani 1 1 d . . . . .
H58 H 1.3305 0.5815 0.2977 0.059 Uiso 1 1 calc R U . . .
C59 C 1.3147(4) 0.5758(3) 0.2246(3) 0.0450(18) Uani 1 1 d . . . . .
H59 H 1.3631 0.5525 0.2258 0.054 Uiso 1 1 calc R U . . .
C60 C 1.2627(4) 0.5925(3) 0.1809(3) 0.0413(16) Uani 1 1 d . . . . .
H60 H 1.2734 0.5797 0.1514 0.050 Uiso 1 1 calc R U . . .
C61 C 1.1754(4) 0.6344(3) 0.0781(2) 0.0341(14) Uani 1 1 d . . . . .
N10 N 1.2290(3) 0.6760(2) 0.0714(2) 0.0347(12) Uani 1 1 d . . . . .
C63 C 1.2708(6) 0.6128(4) 0.0155(3) 0.061(2) Uani 1 1 d . . . . .
H63 H 1.3054 0.6056 -0.0058 0.074 Uiso 1 1 calc R U . . .
C64 C 1.2141(6) 0.5711(4) 0.0223(3) 0.054(2) Uani 1 1 d . . . . .
H64 H 1.2080 0.5354 0.0049 0.065 Uiso 1 1 calc R U . . .
C62 C 1.1673(5) 0.5820(3) 0.0542(3) 0.0443(17) Uani 1 1 d . . . . .
H62 H 1.1292 0.5534 0.0600 0.053 Uiso 1 1 calc R U . . .
S1T S 1.47480(13) 0.79641(11) 0.12003(9) 0.0575(5) Uani 1 1 d . . . . .
C1T C 1.5694(5) 0.7585(5) 0.1543(4) 0.073(3) Uani 1 1 d . . . . .
O1T O 1.5035(5) 0.8270(4) 0.0843(3) 0.102(3) Uani 1 1 d . . . . .
O2T O 1.4530(4) 0.8328(4) 0.1561(3) 0.087(2) Uani 1 1 d . . . . .
O3T O 1.4146(4) 0.7523(3) 0.1043(2) 0.0748(19) Uani 1 1 d . . . . .
F1T F 1.6291(4) 0.7967(3) 0.1733(3) 0.118(3) Uani 1 1 d . . . . .
F2T F 1.5532(4) 0.7264(4) 0.1890(3) 0.125(3) Uani 1 1 d . . . . .
F3T F 1.6006(4) 0.7255(3) 0.1264(3) 0.123(3) Uani 1 1 d . . . . .
S2T S 0.98182(12) 1.03863(8) 0.14078(7) 0.0455(4) Uani 1 1 d . . . . .
O4T O 1.0266(3) 1.0189(3) 0.1883(2) 0.0606(16) Uani 1 1 d . . . . .
O5T O 1.0261(5) 1.0782(3) 0.1183(3) 0.091(2) Uani 1 1 d . . . . .
O6T O 0.9374(4) 0.9933(2) 0.1104(2) 0.0565(15) Uani 1 1 d . . . . .
C2T C 0.8987(6) 1.0833(4) 0.1527(4) 0.066(2) Uani 1 1 d . . . . .
F4T F 0.8521(4) 1.0536(3) 0.1760(3) 0.099(2) Uani 1 1 d . . . . .
F5T F 0.8479(4) 1.1039(3) 0.1120(2) 0.102(2) Uani 1 1 d . . . . .
F6T F 0.9292(5) 1.1274(3) 0.1815(3) 0.122(3) Uani 1 1 d . . . . .
S3T S 1.08682(12) 0.65481(11) 0.35549(7) 0.0534(5) Uani 1 1 d . . . . .
O7T O 1.0539(4) 0.6961(3) 0.3831(2) 0.0732(18) Uani 1 1 d . . . . .
O8T O 1.1761(4) 0.6457(4) 0.3698(2) 0.095(3) Uani 1 1 d . . . . .
O9T O 1.0514(4) 0.6582(3) 0.30386(19) 0.0679(19) Uani 1 1 d . . . . .
C3T C 1.0476(7) 0.5866(5) 0.3713(4) 0.073(3) Uani 1 1 d . . . . .
F7T F 0.9658(4) 0.5852(3) 0.3616(3) 0.094(2) Uani 1 1 d . . . . .
F8T F 1.0710(6) 0.5430(4) 0.3491(4) 0.148(4) Uani 1 1 d . . . . .
F9T F 1.0780(5) 0.5776(4) 0.4198(3) 0.119(3) Uani 1 1 d . . . . .
O1A O 0.5757(6) 0.4594(4) -0.1477(4) 0.114(3) Uani 1 1 d . . . . .
C1AA C 0.5101(7) 0.4373(5) -0.1494(4) 0.076(3) Uani 1 1 d . . . . .
C2A C 0.4955(10) 0.4107(7) -0.1039(5) 0.128(6) Uani 1 1 d . . . . .
H2AA H 0.5076 0.3689 -0.1034 0.193 Uiso 1 1 calc R U . . .
H2AB H 0.4366 0.4166 -0.1034 0.193 Uiso 1 1 calc R U . . .
H2AC H 0.5328 0.4292 -0.0752 0.193 Uiso 1 1 calc R U . . .
C3A C 0.4388(10) 0.4354(7) -0.1941(5) 0.122(5) Uani 1 1 d . . . . .
H3AA H 0.4532 0.4585 -0.2197 0.183 Uiso 1 1 calc R U . . .
H3AB H 0.3881 0.4515 -0.1870 0.183 Uiso 1 1 calc R U . . .
H3AC H 0.4282 0.3950 -0.2050 0.183 Uiso 1 1 calc R U . . .
O3A O 0.6859(6) 0.9596(4) 0.0345(3) 0.099(3) Uani 1 1 d . . . . .
C9A C 0.5629(8) 0.9622(7) 0.0608(6) 0.124(5) Uani 1 1 d . . . . .
H9AA H 0.5470 0.9995 0.0725 0.187 Uiso 1 1 calc R U . . .
H9AB H 0.5459 0.9304 0.0790 0.187 Uiso 1 1 calc R U . . .
H9AC H 0.5347 0.9579 0.0261 0.187 Uiso 1 1 calc R U . . .
C7A C 0.6542(6) 0.9605(4) 0.0678(4) 0.062(2) Uani 1 1 d . . . . .
C8A C 0.7035(10) 0.9560(8) 0.1180(5) 0.141(6) Uani 1 1 d . . . . .
H8AA H 0.6746 0.9304 0.1359 0.211 Uiso 1 1 calc R U . . .
H8AB H 0.7101 0.9948 0.1329 0.211 Uiso 1 1 calc R U . . .
H8AC H 0.7592 0.9400 0.1190 0.211 Uiso 1 1 calc R U . . .
O2A O 0.3113(7) 0.7930(7) -0.0358(8) 0.267(10) Uani 1 1 d D . . . .
C6A C 0.4453(10) 0.7517(7) -0.0269(7) 0.149(7) Uani 1 1 d D . . . .
H6AA H 0.4830 0.7542 0.0060 0.224 Uiso 1 1 calc R U . . .
H6AB H 0.4786 0.7546 -0.0508 0.224 Uiso 1 1 calc R U . . .
H6AC H 0.4154 0.7144 -0.0309 0.224 Uiso 1 1 calc R U . . .
C4A C 0.3839(7) 0.7996(6) -0.0344(5) 0.111(5) Uani 1 1 d D . . . .
C5A C 0.4184(10) 0.8585(6) -0.0339(5) 0.128(6) Uani 1 1 d D . . . .
H5AA H 0.3723 0.8861 -0.0462 0.192 Uiso 1 1 calc R U . . .
H5AB H 0.4575 0.8597 -0.0546 0.192 Uiso 1 1 calc R U . . .
H5AC H 0.4485 0.8690 -0.0005 0.192 Uiso 1 1 calc R U . . .
O5A O 0.9790(6) 0.5346(6) -0.2409(3) 0.133(4) Uani 1 1 d . . . . .
C15A C 1.0273(10) 0.6296(7) -0.2250(5) 0.125(6) Uani 1 1 d . . . . .
H1AA H 1.0072 0.6590 -0.2504 0.187 Uiso 1 1 calc R U . . .
H1AB H 1.0852 0.6389 -0.2068 0.187 Uiso 1 1 calc R U . . .
H1AC H 0.9908 0.6294 -0.2028 0.187 Uiso 1 1 calc R U . . .
C13A C 1.0256(8) 0.5731(7) -0.2472(4) 0.089(4) Uani 1 1 d . . . . .
C14A C 1.0844(8) 0.5623(6) -0.2780(5) 0.103(4) Uani 1 1 d . . . . .
H4AA H 1.0838 0.5209 -0.2862 0.154 Uiso 1 1 calc R U . . .
H4AB H 1.1416 0.5739 -0.2603 0.154 Uiso 1 1 calc R U . . .
H4AC H 1.0665 0.5852 -0.3080 0.154 Uiso 1 1 calc R U . . .
C12A C 1.1108(13) 0.9611(7) 0.4831(10) 0.212(11) Uani 1 1 d D . . . .
H7AA H 1.0524 0.9682 0.4840 0.318 Uiso 1 1 calc R U . . .
H7AB H 1.1161 0.9677 0.4500 0.318 Uiso 1 1 calc R U . . .
H7AC H 1.1485 0.9877 0.5056 0.318 Uiso 1 1 calc R U . . .
O4A O 1.1839(10) 0.8882(11) 0.5337(4) 0.306(14) Uani 1 1 d D . . . .
C10A C 1.1340(8) 0.9008(8) 0.4975(4) 0.124(6) Uani 1 1 d D U . . .
C11A C 1.1003(13) 0.8587(9) 0.4589(8) 0.222(11) Uani 1 1 d D U . . .
H1AD H 1.0942 0.8773 0.4272 0.333 Uiso 1 1 calc R U . . .
H1AE H 1.0451 0.8450 0.4614 0.333 Uiso 1 1 calc R U . . .
H1AF H 1.1390 0.8256 0.4621 0.333 Uiso 1 1 calc R U . . .
S4T S 0.7301(2) 0.42160(16) 0.14396(13) 0.0921(9) Uani 1 1 d D U . . .
O10T O 0.6977(13) 0.3627(4) 0.1533(7) 0.257(6) Uani 1 1 d D U . . .
O12T O 0.7908(7) 0.4195(6) 0.1201(5) 0.178(6) Uani 1 1 d D . . . .
O11T O 0.7289(6) 0.4573(5) 0.1837(3) 0.128(4) Uani 1 1 d D . . . .
C4T C 0.6300(6) 0.4266(6) 0.1051(4) 0.195(6) Uani 1 1 d D U . . .
F12T F 0.5713(6) 0.4297(7) 0.1251(4) 0.254(7) Uani 1 1 d D U . . .
F11T F 0.6168(8) 0.3909(7) 0.0706(4) 0.291(9) Uani 1 1 d D U . . .
F10T F 0.6474(13) 0.4777(6) 0.0911(7) 0.345(10) Uani 1 1 d D U . . .
O6A O 0.7607(7) 0.1913(5) 0.2549(4) 0.135(4) Uani 1 1 d D . . . .
C16A C 0.7419(8) 0.2005(8) 0.2117(5) 0.125(6) Uani 1 1 d D U . . .
C17A C 0.6616(12) 0.1997(12) 0.1749(8) 0.254(12) Uani 1 1 d D U . . .
H17D H 0.6408 0.1596 0.1698 0.381 Uiso 1 1 calc R U . . .
H17E H 0.6692 0.2152 0.1443 0.381 Uiso 1 1 calc R U . . .
H17F H 0.6206 0.2236 0.1857 0.381 Uiso 1 1 calc R U . . .
C18A C 0.8031(13) 0.2310(9) 0.1907(8) 0.202(11) Uani 1 1 d D . . . .
H18D H 0.7863 0.2719 0.1849 0.302 Uiso 1 1 calc R U . . .
H18E H 0.8043 0.2126 0.1599 0.302 Uiso 1 1 calc R U . . .
H18F H 0.8593 0.2289 0.2135 0.302 Uiso 1 1 calc R U . . .
S1 S 0.8404(3) 0.58782(18) -0.06260(16) 0.0479(12) Uani 0.490(6) 1 d . . P A 1
O2' O 0.9142(7) 0.5530(5) -0.0547(5) 0.057(3) Uani 0.490(6) 1 d . . P A 1
O3' O 0.7640(11) 0.5597(7) -0.0599(9) 0.115(7) Uani 0.490(6) 1 d . . P A 1
C4' C 0.8214(7) 0.5961(6) -0.1229(5) 0.126(6) Uani 0.490(6) 1 d D . P A 1
F4'A F 0.8801(10) 0.6265(9) -0.1374(6) 0.135(9) Uani 0.490(6) 1 d D . P A 1
F4'B F 0.7861(18) 0.5504(9) -0.1492(11) 0.183(16) Uani 0.490(6) 1 d D . P A 1
F4'C F 0.7567(10) 0.6363(8) -0.1375(6) 0.122(6) Uani 0.490(6) 1 d D . P A 1
S1' S 0.8144(4) 0.6475(3) -0.09144(19) 0.078(2) Uani 0.510(6) 1 d . . P A 2
O4' O 0.8688(16) 0.6872(9) -0.1058(8) 0.148(10) Uani 0.510(6) 1 d . . P A 2
O5' O 0.7327(13) 0.6636(10) -0.1138(9) 0.165(13) Uani 0.510(6) 1 d . . P A 2
C4" C 0.8214(7) 0.5961(6) -0.1229(5) 0.126(6) Uani 0.510(6) 1 d D . P A 2
F4"A F 0.8054(16) 0.5910(10) -0.1696(4) 0.131(8) Uani 0.510(6) 1 d D . P A 2
F4"B F 0.8972(11) 0.5684(12) -0.1084(11) 0.249(18) Uani 0.510(6) 1 d D . P A 2
F4"C F 0.782(2) 0.5478(10) -0.1133(10) 0.226(17) Uani 0.510(6) 1 d D . P A 2

loop_
_atom_site_aniso_label
_atom_site_aniso_U_11
_atom_site_aniso_U_22
_atom_site_aniso_U_33
_atom_site_aniso_U_23
_atom_site_aniso_U_13
_atom_site_aniso_U_12
Ag1 0.0328(2) 0.0373(3) 0.0423(3) 0.0035(2) 0.0100(2) 0.0024(2)
Ag2 0.0245(2) 0.0296(2) 0.0246(2) 0.00102(18) 0.00551(17) 0.00052(17)
Ag3 0.0284(2) 0.0482(3) 0.0296(3) 0.0037(2) 0.00453(19) 0.0006(2)
Ag4 0.0289(2) 0.0378(3) 0.0318(3) 0.0015(2) 0.00599(19) 0.00168(19)
Ag5 0.0386(3) 0.0400(3) 0.0346(3) -0.0032(2) 0.0116(2) -0.0013(2)
P4 0.0268(7) 0.0294(8) 0.0269(9) 0.0031(6) 0.0052(6) 0.0013(6)
P1 0.0246(7) 0.0303(8) 0.0270(8) -0.0008(6) 0.0038(6) -0.0005(6)
P2 0.0253(7) 0.0318(8) 0.0222(8) 0.0016(6) 0.0051(6) -0.0003(6)
P3 0.0246(7) 0.0308(8) 0.0249(8) 0.0031(6) 0.0067(6) 0.0024(6)
N12 0.035(3) 0.038(3) 0.025(3) 0.009(2) 0.006(2) 0.002(2)
N11 0.034(3) 0.028(3) 0.035(3) -0.002(2) 0.006(2) 0.002(2)
N8 0.028(3) 0.039(3) 0.027(3) -0.003(2) 0.006(2) -0.001(2)
N7 0.027(2) 0.036(3) 0.027(3) 0.001(2) 0.007(2) -0.004(2)
N5 0.035(3) 0.037(3) 0.029(3) -0.008(2) 0.007(2) 0.002(2)
N3 0.025(2) 0.035(3) 0.027(3) 0.006(2) 0.005(2) 0.000(2)
C73 0.032(3) 0.036(4) 0.040(4) 0.005(3) 0.006(3) 0.005(3)
N1 0.025(2) 0.034(3) 0.037(3) 0.003(2) 0.008(2) 0.000(2)
C72 0.025(3) 0.035(3) 0.044(4) 0.005(3) 0.004(3) 0.009(3)
C71 0.041(4) 0.035(4) 0.039(4) 0.003(3) 0.008(3) 0.008(3)
C70 0.031(3) 0.031(3) 0.023(3) 0.009(2) -0.001(2) 0.002(2)
N2 0.031(3) 0.052(4) 0.028(3) -0.002(3) 0.007(2) 0.004(2)
C69 0.024(3) 0.035(3) 0.026(3) -0.003(3) 0.007(2) 0.001(2)
N4 0.033(3) 0.042(3) 0.030(3) 0.007(2) 0.006(2) 0.000(2)
C68 0.024(3) 0.034(3) 0.022(3) 0.001(2) 0.003(2) -0.001(2)
N6 0.036(3) 0.038(3) 0.039(3) 0.000(3) 0.007(2) -0.006(2)
C67 0.027(3) 0.030(3) 0.024(3) 0.012(2) 0.008(2) -0.001(2)
C66 0.031(3) 0.032(3) 0.026(3) 0.002(3) 0.011(2) -0.002(2)
N9 0.026(2) 0.031(3) 0.043(3) 0.012(2) 0.008(2) 0.005(2)
C65 0.050(4) 0.062(5) 0.041(4) -0.002(4) 0.022(4) 0.002(4)
C5 0.052(4) 0.071(6) 0.031(4) 0.001(4) 0.014(3) 0.006(4)
C6 0.066(6) 0.086(7) 0.040(5) -0.019(5) 0.020(4) 0.013(5)
C7 0.087(7) 0.060(6) 0.050(5) -0.021(4) 0.023(5) 0.014(5)
C8 0.048(4) 0.046(4) 0.044(4) -0.009(3) 0.011(3) 0.007(3)
C9 0.028(3) 0.040(4) 0.026(3) -0.009(3) -0.005(2) -0.003(3)
C10 0.035(3) 0.030(3) 0.034(4) -0.001(3) 0.004(3) -0.006(3)
C11 0.050(4) 0.040(4) 0.034(4) -0.006(3) 0.012(3) 0.002(3)
C12 0.046(4) 0.054(5) 0.039(4) -0.011(4) 0.016(3) 0.004(3)
C13 0.030(3) 0.075(5) 0.032(4) -0.002(4) 0.020(3) 0.006(3)
C14 0.035(3) 0.051(4) 0.030(4) -0.008(3) 0.014(3) -0.006(3)
C15 0.028(3) 0.033(3) 0.029(3) 0.002(3) 0.012(2) -0.005(2)
C16 0.047(4) 0.057(5) 0.037(4) 0.015(4) 0.001(3) -0.013(4)
C17 0.057(5) 0.056(5) 0.053(5) 0.016(4) 0.006(4) -0.021(4)
C18 0.049(4) 0.067(5) 0.047(5) 0.001(4) 0.006(4) -0.039(4)
C19 0.032(3) 0.051(4) 0.036(4) 0.008(3) 0.002(3) -0.008(3)
C20 0.052(5) 0.064(5) 0.050(5) -0.004(4) 0.003(4) -0.022(4)
C21 0.074(6) 0.049(5) 0.067(6) -0.003(4) 0.025(5) -0.033(4)
C22 0.113(8) 0.040(4) 0.047(5) 0.013(4) 0.019(5) -0.019(5)
C23 0.070(5) 0.035(4) 0.043(5) 0.008(3) 0.008(4) -0.014(4)
C24 0.042(4) 0.029(3) 0.039(4) -0.004(3) 0.017(3) -0.005(3)
C25 0.033(3) 0.040(4) 0.026(3) 0.000(3) 0.010(3) 0.004(3)
C26 0.031(3) 0.046(4) 0.044(4) 0.011(3) 0.002(3) 0.007(3)
C27 0.045(4) 0.060(5) 0.029(4) 0.011(3) -0.008(3) 0.009(4)
C28 0.037(3) 0.055(4) 0.021(3) 0.005(3) 0.006(3) 0.001(3)
C29 0.029(3) 0.043(4) 0.051(5) 0.003(3) 0.006(3) -0.001(3)
C30 0.053(5) 0.035(4) 0.072(6) 0.010(4) 0.027(4) -0.009(3)
C31 0.046(4) 0.025(3) 0.045(4) 0.013(3) 0.018(3) -0.003(3)
C32 0.044(4) 0.037(4) 0.035(4) 0.009(3) 0.014(3) 0.005(3)
C33 0.044(4) 0.060(5) 0.036(4) -0.001(4) 0.018(3) -0.006(3)
C34 0.057(5) 0.109(8) 0.044(5) -0.023(5) 0.031(4) 0.000(5)
C35 0.057(5) 0.070(6) 0.045(5) -0.028(4) 0.013(4) -0.001(4)
C36 0.044(4) 0.057(5) 0.040(4) -0.008(4) 0.009(3) 0.002(3)
O1 0.082(5) 0.094(5) 0.062(4) -0.022(4) -0.004(4) 0.020(4)
C45 0.052(4) 0.039(4) 0.024(3) 0.000(3) 0.004(3) -0.006(3)
C46 0.031(3) 0.046(4) 0.039(4) 0.008(3) -0.006(3) -0.003(3)
C47 0.029(3) 0.049(4) 0.034(4) -0.002(3) 0.007(3) 0.008(3)
C48 0.055(4) 0.034(4) 0.056(5) 0.003(3) 0.017(4) -0.010(3)
C49 0.039(4) 0.032(4) 0.084(6) -0.004(4) 0.012(4) -0.018(3)
C50 0.031(3) 0.047(4) 0.050(5) 0.008(4) -0.004(3) -0.009(3)
C51 0.024(3) 0.037(3) 0.033(4) 0.003(3) -0.002(2) -0.001(2)
C52 0.036(4) 0.050(5) 0.067(6) 0.010(4) 0.015(4) 0.007(3)
C53 0.035(4) 0.070(6) 0.069(6) 0.023(5) -0.002(4) 0.017(4)
C54 0.036(4) 0.087(7) 0.042(5) 0.023(4) -0.011(3) 0.013(4)
C55 0.041(4) 0.055(5) 0.038(4) 0.003(4) -0.001(3) 0.007(3)
C57 0.034(3) 0.057(5) 0.031(4) 0.010(3) 0.001(3) 0.005(3)
C58 0.036(4) 0.061(5) 0.047(5) 0.022(4) 0.005(3) 0.011(3)
C59 0.035(4) 0.042(4) 0.057(5) 0.008(4) 0.009(3) 0.017(3)
C60 0.039(4) 0.049(4) 0.036(4) 0.006(3) 0.010(3) 0.011(3)
C61 0.040(3) 0.032(3) 0.030(4) 0.000(3) 0.009(3) 0.005(3)
N10 0.038(3) 0.037(3) 0.032(3) 0.001(2) 0.014(2) 0.003(2)
C63 0.070(6) 0.072(6) 0.053(5) -0.016(5) 0.035(4) 0.006(5)
C64 0.078(6) 0.047(5) 0.036(4) -0.021(4) 0.012(4) 0.003(4)
C62 0.062(5) 0.036(4) 0.038(4) -0.008(3) 0.017(3) -0.005(3)
S1T 0.0395(10) 0.0721(15) 0.0580(13) 0.0049(11) 0.0073(9) -0.0036(10)
C1T 0.027(4) 0.083(7) 0.112(9) 0.011(6) 0.023(5) 0.002(4)
O1T 0.087(5) 0.122(7) 0.103(6) 0.048(5) 0.035(5) -0.007(5)
O2T 0.070(4) 0.100(6) 0.089(5) -0.023(4) 0.015(4) 0.017(4)
O3T 0.045(3) 0.106(6) 0.071(4) -0.016(4) 0.010(3) -0.013(3)
F1T 0.049(3) 0.118(6) 0.165(7) -0.005(5) -0.013(4) -0.007(4)
F2T 0.059(4) 0.170(8) 0.142(7) 0.088(6) 0.017(4) 0.025(4)
F3T 0.088(5) 0.102(5) 0.203(9) -0.011(5) 0.078(5) 0.020(4)
S2T 0.0443(10) 0.0413(10) 0.0504(12) 0.0035(8) 0.0112(8) 0.0006(8)
O4T 0.048(3) 0.061(4) 0.061(4) 0.003(3) -0.006(3) -0.008(3)
O5T 0.090(5) 0.077(5) 0.121(6) 0.039(5) 0.054(5) 0.003(4)
O6T 0.062(3) 0.052(3) 0.047(3) -0.007(3) 0.000(3) 0.014(3)
C2T 0.066(6) 0.063(6) 0.066(6) -0.008(5) 0.010(5) 0.011(5)
F4T 0.076(4) 0.128(6) 0.107(5) -0.005(4) 0.047(4) 0.015(4)
F5T 0.107(5) 0.098(5) 0.090(5) 0.010(4) 0.009(4) 0.059(4)
F6T 0.141(7) 0.077(5) 0.141(7) -0.055(5) 0.026(5) 0.014(4)
S3T 0.0408(10) 0.0929(17) 0.0228(9) 0.0026(10) 0.0017(7) -0.0029(10)
O7T 0.079(4) 0.083(5) 0.052(4) -0.014(3) 0.006(3) -0.001(4)
O8T 0.043(3) 0.189(9) 0.046(4) 0.003(5) 0.000(3) -0.008(4)
O9T 0.052(3) 0.120(6) 0.026(3) 0.009(3) 0.002(2) -0.016(3)
C3T 0.069(6) 0.088(8) 0.067(7) 0.001(6) 0.028(5) 0.016(6)
F7T 0.072(4) 0.089(5) 0.130(6) 0.003(4) 0.040(4) -0.004(3)
F8T 0.155(8) 0.093(6) 0.222(10) -0.039(6) 0.097(7) 0.025(5)
F9T 0.120(6) 0.145(7) 0.094(5) 0.065(5) 0.031(4) 0.031(5)
O1A 0.096(6) 0.127(8) 0.136(8) 0.009(6) 0.060(6) -0.005(6)
C1AA 0.078(7) 0.071(7) 0.088(8) -0.005(6) 0.039(6) 0.001(6)
C2A 0.141(13) 0.151(14) 0.097(11) 0.007(10) 0.036(9) -0.049(11)
C3A 0.147(14) 0.134(13) 0.082(10) -0.010(9) 0.024(9) 0.006(11)
O3A 0.136(7) 0.083(5) 0.099(6) 0.005(5) 0.066(6) -0.008(5)
C9A 0.084(9) 0.117(12) 0.158(14) 0.006(10) 0.005(9) 0.003(8)
C7A 0.075(6) 0.039(4) 0.078(7) -0.002(4) 0.034(5) -0.003(4)
C8A 0.118(12) 0.21(2) 0.079(10) -0.013(11) 0.008(8) -0.002(12)
O2A 0.080(7) 0.239(17) 0.51(3) -0.126(18) 0.122(13) -0.065(9)
C6A 0.153(15) 0.133(14) 0.198(19) -0.022(13) 0.109(14) -0.016(12)
C4A 0.080(8) 0.136(13) 0.130(12) -0.055(10) 0.050(8) -0.046(9)
C5A 0.155(14) 0.149(14) 0.099(11) -0.007(10) 0.067(10) -0.040(12)
O5A 0.106(7) 0.207(12) 0.071(6) 0.027(7) -0.001(5) -0.040(8)
C15A 0.177(15) 0.125(13) 0.076(9) 0.020(9) 0.040(9) 0.066(11)
C13A 0.075(7) 0.133(12) 0.047(6) 0.032(7) -0.005(5) 0.020(8)
C14A 0.105(10) 0.106(10) 0.087(9) 0.008(8) 0.006(8) 0.013(8)
C12A 0.150(18) 0.118(16) 0.36(4) 0.01(2) 0.05(2) -0.027(14)
O4A 0.232(16) 0.57(4) 0.084(9) -0.012(14) -0.017(9) 0.23(2)
C10A 0.087(9) 0.218(18) 0.054(7) 0.002(9) -0.002(6) 0.069(11)
C11A 0.154(17) 0.174(19) 0.28(2) -0.025(18) -0.049(17) 0.055(15)
S4T 0.085(2) 0.105(2) 0.100(2) -0.0232(19) 0.0486(18) -0.0101(18)
O10T 0.404 0.124(11) 0.273(18) 0.001(12) 0.143(15) 0.054(14)
O12T 0.122(8) 0.225(14) 0.233(14) -0.046(11) 0.129(9) -0.008(9)
O11T 0.138(8) 0.167(10) 0.094(6) -0.055(6) 0.054(6) -0.059(7)
C4T 0.149(11) 0.282(15) 0.171(13) -0.036(13) 0.076(11) -0.051(13)
F12T 0.102(7) 0.46(2) 0.219(12) -0.042(13) 0.069(8) -0.115(10)
F11T 0.277(14) 0.47(2) 0.153(10) -0.190(12) 0.107(9) -0.232(14)
F10T 0.39(2) 0.34(2) 0.288(19) 0.069(18) 0.063(17) -0.02(2)
O6A 0.133(9) 0.163(10) 0.112(8) -0.012(8) 0.037(7) -0.001(7)
C16A 0.101(10) 0.195(17) 0.088(10) -0.007(11) 0.041(8) 0.047(11)
C17A 0.155(18) 0.32(3) 0.24(2) -0.03(2) -0.047(17) -0.049(19)
C18A 0.24(2) 0.20(2) 0.22(2) 0.046(18) 0.16(2) 0.064(19)
S1 0.053(2) 0.042(2) 0.049(3) -0.0084(18) 0.0143(18) -0.0020(17)
O2' 0.055(7) 0.039(6) 0.079(9) -0.014(6) 0.023(6) -0.007(5)
O3' 0.094(12) 0.077(11) 0.21(2) 0.011(13) 0.099(14) -0.018(9)
C4' 0.071(9) 0.162(18) 0.126(15) 0.029(13) -0.006(9) 0.010(10)
F4'A 0.112(12) 0.22(2) 0.096(13) 0.092(15) 0.069(11) 0.071(15)
F4'B 0.22(3) 0.118(17) 0.124(19) -0.094(16) -0.099(19) 0.069(19)
F4'C 0.115(13) 0.169(19) 0.065(10) 0.020(11) -0.006(9) 0.023(12)
S1' 0.081(4) 0.074(4) 0.056(3) -0.020(3) -0.024(3) 0.022(3)
O4' 0.19(2) 0.112(16) 0.116(16) 0.046(13) -0.016(15) -0.070(16)
O5' 0.111(15) 0.17(2) 0.15(2) -0.099(17) -0.073(14) 0.091(14)
C4" 0.071(9) 0.162(18) 0.126(15) 0.029(13) -0.006(9) 0.010(10)
F4"A 0.188(19) 0.141(17) 0.048(9) -0.034(10) 0.005(10) 0.067(16)
F4"B 0.129(16) 0.27(3) 0.28(3) -0.21(3) -0.075(17) 0.085(18)
F4"C 0.32(4) 0.15(2) 0.15(2) -0.005(18) -0.05(3) -0.12(2)

loop_
_atom_type_symbol
_atom_type_description
_atom_type_scat_dispersion_real
_atom_type_scat_dispersion_imag
_atom_type_scat_source
C C 0.0033 0.0016 'International Tables Vol C Tables 4.2.6.8 and 6.1.1.4'
H H 0.0000 0.0000 'International Tables Vol C Tables 4.2.6.8 and 6.1.1.4'
N N 0.0061 0.0033 'International Tables Vol C Tables 4.2.6.8 and 6.1.1.4'
O O 0.0106 0.0060 'International Tables Vol C Tables 4.2.6.8 and 6.1.1.4'
F F 0.0171 0.0103 'International Tables Vol C Tables 4.2.6.8 and 6.1.1.4'
P P 0.1023 0.0942 'International Tables Vol C Tables 4.2.6.8 and 6.1.1.4'
S S 0.1246 0.1234 'International Tables Vol C Tables 4.2.6.8 and 6.1.1.4'
Ag Ag -0.8971 1.1015 'International Tables Vol C Tables 4.2.6.8 and 6.1.1.4'

loop_
_geom_angle_atom_site_label_1
_geom_angle_atom_site_label_2
_geom_angle_atom_site_label_3
_geom_angle
N1 Ag1 N9 127.16(19)
N1 Ag1 N10 120.41(19)
N9 Ag1 N10 112.38(19)
N1 Ag1 Ag2 92.25(13)
N9 Ag1 Ag2 87.60(13)
N10 Ag1 Ag2 87.77(13)
P4 Ag2 P1 109.47(5)
P4 Ag2 P3 108.79(5)
P1 Ag2 P3 109.84(5)
P4 Ag2 P2 108.50(5)
P1 Ag2 P2 109.25(5)
P3 Ag2 P2 110.96(5)
P4 Ag2 Ag4 178.54(4)
P1 Ag2 Ag4 69.11(4)
P3 Ag2 Ag4 72.23(4)
P2 Ag2 Ag4 71.89(4)
P4 Ag2 Ag5 73.42(4)
P1 Ag2 Ag5 177.12(4)
P3 Ag2 Ag5 68.68(4)
P2 Ag2 Ag5 69.47(4)
Ag4 Ag2 Ag5 108.006(19)
P4 Ag2 Ag1 73.35(4)
P1 Ag2 Ag1 69.33(4)
P3 Ag2 Ag1 68.65(4)
P2 Ag2 Ag1 178.06(4)
Ag4 Ag2 Ag1 106.246(18)
Ag5 Ag2 Ag1 111.883(19)
P4 Ag2 Ag3 71.61(4)
P1 Ag2 Ag3 68.32(4)
P3 Ag2 Ag3 178.07(4)
P2 Ag2 Ag3 70.51(4)
Ag4 Ag2 Ag3 107.333(19)
Ag5 Ag2 Ag3 113.179(19)
Ag1 Ag2 Ag3 109.834(18)
N2 Ag3 N4 121.1(2)
N2 Ag3 N12 124.77(19)
N4 Ag3 N12 114.1(2)
N2 Ag3 Ag2 91.45(14)
N4 Ag3 Ag2 89.46(14)
N12 Ag3 Ag2 90.78(13)
N8 Ag4 N11 125.67(19)
N8 Ag4 N3 116.32(18)
N11 Ag4 N3 117.96(18)
N8 Ag4 Ag2 90.61(14)
N11 Ag4 Ag2 89.54(13)
N3 Ag4 Ag2 87.58(13)
N5 Ag5 N7 128.82(19)
N5 Ag5 N6 111.6(2)
N7 Ag5 N6 119.50(19)
N5 Ag5 O1 88.3(2)
N7 Ag5 O1 87.5(2)
N6 Ag5 O1 92.5(2)
N5 Ag5 Ag2 89.88(13)
N7 Ag5 Ag2 92.87(13)
N6 Ag5 Ag2 89.07(14)
O1 Ag5 Ag2 177.95(19)
C61 P4 C70 101.6(3)
C61 P4 C24 102.4(3)
C70 P4 C24 101.7(3)
C61 P4 Ag2 115.0(2)
C70 P4 Ag2 118.2(2)
C24 P4 Ag2 115.5(2)
C9 P1 C10 102.0(3)
C9 P1 C51 102.5(3)
C10 P1 C51 102.4(3)
C9 P1 Ag2 117.7(2)
C10 P1 Ag2 115.4(2)
C51 P1 Ag2 114.8(2)
C69 P2 C68 101.0(3)
C69 P2 C15 102.4(3)
C68 P2 C15 101.8(3)
C69 P2 Ag2 115.16(19)
C68 P2 Ag2 119.1(2)
C15 P2 Ag2 114.9(2)
C67 P3 C25 102.5(3)
C67 P3 C66 102.0(3)
C25 P3 C66 101.3(3)
C67 P3 Ag2 112.44(19)
C25 P3 Ag2 116.7(2)
C66 P3 Ag2 119.6(2)
C70 N12 C57 118.1(6)
C70 N12 Ag3 124.1(4)
C57 N12 Ag3 117.8(5)
C71 N11 C10 118.0(6)
C71 N11 Ag4 121.3(4)
C10 N11 Ag4 120.1(4)
C11 N8 C69 117.6(6)
C11 N8 Ag4 118.9(5)
C69 N8 Ag4 123.4(4)
C45 N7 C68 117.6(6)
C45 N7 Ag5 120.4(4)
C68 N7 Ag5 121.5(4)
C25 N5 C36 118.4(6)
C25 N5 Ag5 121.8(4)
C36 N5 Ag5 119.4(5)
C73 N3 C67 118.7(6)
C73 N3 Ag4 117.3(4)
C67 N3 Ag4 124.0(4)
N3 C73 C26 122.0(7)
N3 C73 H73A 119.0
C26 C73 H73A 119.0
C29 N1 C66 116.7(6)
C29 N1 Ag1 121.4(4)
C66 N1 Ag1 121.4(4)
C47 C72 C46 118.9(6)
C47 C72 H72D 120.5
C46 C72 H72D 120.5
N11 C71 C48 122.7(7)
N11 C71 H71A 118.7
C48 C71 H71A 118.7
N12 C70 C60 121.9(6)
N12 C70 P4 114.4(4)
C60 C70 P4 123.7(5)
C9 N2 C5 118.5(7)
C9 N2 Ag3 121.8(4)
C5 N2 Ag3 119.7(5)
N8 C69 C14 122.5(6)
N8 C69 P2 114.4(4)
C14 C69 P2 123.0(5)
C15 N4 C16 118.4(6)
C15 N4 Ag3 124.4(4)
C16 N4 Ag3 117.3(5)
N7 C68 C47 122.5(6)
N7 C68 P2 114.5(4)
C47 C68 P2 123.0(5)
C20 N6 C24 116.7(6)
C20 N6 Ag5 116.9(5)
C24 N6 Ag5 126.4(4)
N3 C67 C28 121.8(6)
N3 C67 P3 113.7(4)
C28 C67 P3 124.4(5)
N1 C66 C32 122.9(6)
N1 C66 P3 113.5(4)
C32 C66 P3 123.5(5)
C52 N9 C51 117.8(6)
C52 N9 Ag1 119.0(5)
C51 N9 Ag1 123.0(4)
N10 C65 C63 121.9(7)
N2 C5 C6 121.7(8)
N2 C5 H5 119.1
C6 C5 H5 119.1
C7 C6 C5 119.7(8)
C7 C6 H6 120.1
C5 C6 H6 120.1
C6 C7 C8 118.4(8)
C6 C7 H7 120.8
C8 C7 H7 120.8
C7 C8 C9 119.6(8)
C7 C8 H8 120.2
C9 C8 H8 120.2
N2 C9 C8 122.1(7)
N2 C9 P1 112.8(5)
C8 C9 P1 125.1(6)
N11 C10 C50 122.2(6)
N11 C10 P1 113.5(5)
C50 C10 P1 124.4(5)
N8 C11 C12 123.4(7)
N8 C11 H11 118.3
C12 C11 H11 118.3
C13 C12 C11 118.0(7)
C13 C12 H12 121.0
C11 C12 H12 121.0
C14 C13 C12 118.8(6)
C14 C13 H13 120.6
C12 C13 H13 120.6
C13 C14 C69 119.7(7)
C13 C14 H14 120.2
C69 C14 H14 120.2
N4 C15 C19 122.8(6)
N4 C15 P2 113.8(4)
C19 C15 P2 123.4(5)
N4 C16 C17 122.1(7)
N4 C16 H16 119.0
C17 C16 H16 119.0
C18 C17 C16 118.8(7)
C18 C17 H17 120.6
C16 C17 H17 120.6
C19 C18 C17 119.1(7)
C19 C18 H18 120.5
C17 C18 H18 120.5
C18 C19 C15 118.9(7)
C18 C19 H19 120.6
C15 C19 H19 120.6
N6 C20 C21 123.6(8)
N6 C20 H20 118.2
C21 C20 H20 118.2
C20 C21 C22 119.1(8)
C20 C21 H21 120.4
C22 C21 H21 120.4
C21 C22 C23 119.1(7)
C21 C22 H22 120.5
C23 C22 H22 120.5
C24 C23 C22 118.0(8)
C24 C23 H23 121.0
C22 C23 H23 121.0
N6 C24 C23 123.6(6)
N6 C24 P4 113.1(5)
C23 C24 P4 123.4(6)
N5 C25 C33 122.5(6)
N5 C25 P3 112.7(4)
C33 C25 P3 124.8(6)
C27 C26 C73 119.0(6)
C27 C26 H26 120.5
C73 C26 H26 120.5
C28 C27 C26 119.0(7)
C28 C27 H27 120.5
C26 C27 H27 120.5
C27 C28 C67 119.4(7)
C27 C28 H28 120.3
C67 C28 H28 120.3
N1 C29 C30 123.6(7)
N1 C29 H29 118.2
C30 C29 H29 118.2
C29 C30 C31 118.8(7)
C29 C30 H30 120.6
C31 C30 H30 120.6
C32 C31 C30 118.8(6)
C32 C31 H31 120.6
C30 C31 H31 120.6
C31 C32 C66 119.1(6)
C31 C32 H32 120.4
C66 C32 H32 120.4
C25 C33 C34 117.8(8)
C25 C33 H33 121.1
C34 C33 H33 121.1
C35 C34 C33 119.8(7)
C35 C34 H34 120.1
C33 C34 H34 120.1
C34 C35 C36 119.3(8)
C34 C35 H35 120.4
C36 C35 H35 120.4
N5 C36 C35 122.3(8)
N5 C36 H36 118.9
C35 C36 H36 118.9
S1 O1 Ag5 140.0(5)
S1' O1 Ag5 140.2(6)
N7 C45 C46 123.1(6)
N7 C45 H45 118.4
C46 C45 H45 118.4
C45 C46 C72 118.7(6)
C45 C46 H46 120.6
C72 C46 H46 120.6
C72 C47 C68 119.1(6)
C72 C47 H47 120.4
C68 C47 H47 120.4
C71 C48 C49 119.6(7)
C71 C48 H48 120.2
C49 C48 H48 120.2
C50 C49 C48 117.7(7)
C50 C49 H49 121.1
C48 C49 H49 121.1
C49 C50 C10 119.8(7)
C49 C50 H50 120.1
C10 C50 H50 120.1
N9 C51 C55 122.6(6)
N9 C51 P1 112.4(5)
C55 C51 P1 125.0(6)
N9 C52 C53 123.2(8)
N9 C52 H52 118.4
C53 C52 H52 118.4
C52 C53 C54 118.9(7)
C52 C53 H53 120.5
C54 C53 H53 120.5
C55 C54 C53 118.6(7)
C55 C54 H54 120.7
C53 C54 H54 120.7
C51 C55 C54 119.0(8)
C51 C55 H55 120.5
C54 C55 H55 120.5
N12 C57 C58 122.6(7)
N12 C57 H57 118.7
C58 C57 H57 118.7
C59 C58 C57 118.7(7)
C59 C58 H58 120.6
C57 C58 H58 120.6
C60 C59 C58 119.0(6)
C60 C59 H59 120.5
C58 C59 H59 120.5
C59 C60 C70 119.7(7)
C59 C60 H60 120.2
C70 C60 H60 120.2
N10 C61 C62 122.3(6)
N10 C61 P4 114.1(5)
C62 C61 P4 123.6(5)
C61 N10 C65 117.8(6)
C61 N10 Ag1 126.2(4)
C65 N10 Ag1 116.0(5)
C65 C63 C64 119.2(7)
C65 C63 H63 120.4
C64 C63 H63 120.4
C62 C64 C63 119.1(7)
C62 C64 H64 120.5
C63 C64 H64 120.5
C64 C62 C61 119.6(7)
C64 C62 H62 120.2
C61 C62 H62 120.2
O3T S1T O1T 117.8(5)
O3T S1T O2T 111.2(4)
O1T S1T O2T 114.6(6)
O3T S1T C1T 104.8(5)
O1T S1T C1T 103.0(5)
O2T S1T C1T 103.3(5)
F3T C1T F2T 108.8(10)
F3T C1T F1T 105.6(8)
F2T C1T F1T 109.9(10)
F3T C1T S1T 111.6(9)
F2T C1T S1T 111.0(6)
F1T C1T S1T 109.7(8)
O5T S2T O6T 115.8(5)
O5T S2T O4T 115.5(4)
O6T S2T O4T 113.4(4)
O5T S2T C2T 102.8(5)
O6T S2T C2T 103.7(4)
O4T S2T C2T 103.2(4)
F6T C2T F4T 105.0(9)
F6T C2T F5T 108.7(9)
F4T C2T F5T 107.8(9)
F6T C2T S2T 111.8(7)
F4T C2T S2T 111.3(7)
F5T C2T S2T 111.9(7)
O7T S3T O8T 116.6(4)
O7T S3T O9T 114.7(4)
O8T S3T O9T 114.3(4)
O7T S3T C3T 103.3(4)
O8T S3T C3T 102.0(5)
O9T S3T C3T 103.2(5)
F8T C3T F7T 107.4(10)
F8T C3T F9T 107.7(10)
F7T C3T F9T 107.4(9)
F8T C3T S3T 112.3(8)
F7T C3T S3T 112.8(8)
F9T C3T S3T 109.1(8)
O1A C1AA C3A 123.5(12)
O1A C1AA C2A 119.3(12)
C3A C1AA C2A 117.2(11)
C1AA C2A H2AA 109.5
C1AA C2A H2AB 109.5
H2AA C2A H2AB 109.5
C1AA C2A H2AC 109.5
H2AA C2A H2AC 109.5
H2AB C2A H2AC 109.5
C1AA C3A H3AA 109.5
C1AA C3A H3AB 109.5
H3AA C3A H3AB 109.5
C1AA C3A H3AC 109.5
H3AA C3A H3AC 109.5
H3AB C3A H3AC 109.5
C7A C9A H9AA 109.5
C7A C9A H9AB 109.5
H9AA C9A H9AB 109.5
C7A C9A H9AC 109.5
H9AA C9A H9AC 109.5
H9AB C9A H9AC 109.5
O3A C7A C8A 122.2(11)
O3A C7A C9A 122.5(12)
C8A C7A C9A 115.2(11)
C7A C8A H8AA 109.5
C7A C8A H8AB 109.5
H8AA C8A H8AB 109.5
C7A C8A H8AC 109.5
H8AA C8A H8AC 109.5
H8AB C8A H8AC 109.5
C4A C6A H6AA 109.5
C4A C6A H6AB 109.5
H6AA C6A H6AB 109.5
C4A C6A H6AC 109.5
H6AA C6A H6AC 109.5
H6AB C6A H6AC 109.5
O2A C4A C6A 123.5(15)
O2A C4A C5A 119.9(14)
C6A C4A C5A 116.1(11)
C4A C5A H5AA 109.5
C4A C5A H5AB 109.5
H5AA C5A H5AB 109.5
C4A C5A H5AC 109.5
H5AA C5A H5AC 109.5
H5AB C5A H5AC 109.5
C13A C15A H1AA 109.5
C13A C15A H1AB 109.5
H1AA C15A H1AB 109.5
C13A C15A H1AC 109.5
H1AA C15A H1AC 109.5
H1AB C15A H1AC 109.5
O5A C13A C15A 122.2(14)
O5A C13A C14A 119.9(15)
C15A C13A C14A 117.8(14)
C13A C14A H4AA 109.5
C13A C14A H4AB 109.5
H4AA C14A H4AB 109.5
C13A C14A H4AC 109.5
H4AA C14A H4AC 109.5
H4AB C14A H4AC 109.5
C10A C12A H7AA 109.5
C10A C12A H7AB 109.5
H7AA C12A H7AB 109.5
C10A C12A H7AC 109.5
H7AA C12A H7AC 109.5
H7AB C12A H7AC 109.5
O4A C10A C11A 122.7(19)
O4A C10A C12A 123(2)
C11A C10A C12A 113.3(14)
C10A C11A H1AD 109.5
C10A C11A H1AE 109.5
H1AD C11A H1AE 109.5
C10A C11A H1AF 109.5
H1AD C11A H1AF 109.5
H1AE C11A H1AF 109.5
O12T S4T O11T 126.6(7)
O12T S4T O10T 113.6(9)
O11T S4T O10T 107.7(8)
O12T S4T C4T 112.7(8)
O11T S4T C4T 105.4(6)
O10T S4T C4T 81.5(9)
F12T C4T F11T 113.5(9)
F12T C4T F10T 110.5(10)
F11T C4T F10T 111.0(10)
F12T C4T S4T 115.6(9)
F11T C4T S4T 113.4(10)
F10T C4T S4T 90.5(12)
O6A C16A C17A 132.4(17)
O6A C16A C18A 118.5(15)
C17A C16A C18A 107.5(16)
C16A C17A H17D 109.5
C16A C17A H17E 109.5
H17D C17A H17E 109.5
C16A C17A H17F 109.5
H17D C17A H17F 109.5
H17E C17A H17F 109.5
C16A C18A H18D 109.5
C16A C18A H18E 109.5
H18D C18A H18E 109.5
C16A C18A H18F 109.5
H18D C18A H18F 109.5
H18E C18A H18F 109.5
O1 S1 O2' 116.3(6)
O1 S1 O3' 112.0(9)
O2' S1 O3' 117.4(9)
O1 S1 C4' 109.6(6)
O2' S1 C4' 98.6(7)
O3' S1 C4' 100.2(11)
F4'B C4' F4'A 119(3)
F4'B C4' F4'C 99.8(15)
F4'A C4' F4'C 96.8(13)
F4'B C4' S1 115.0(19)
F4'A C4' S1 114.8(10)
F4'C C4' S1 107.7(10)
O5' S1' O1 126.7(13)
O5' S1' O4' 107.8(17)
O1 S1' O4' 105.1(9)
O5' S1' C4" 98.8(9)
O1 S1' C4" 115.1(7)
O4' S1' C4" 100.5(13)
F4"A C4" F4"C 99.0(19)
F4"A C4" F4"B 101.2(18)
F4"C C4" F4"B 90(2)
F4"A C4" S1' 131.1(14)
F4"C C4" S1' 114.2(18)
F4"B C4" S1' 113.1(10)

loop_
_geom_bond_atom_site_label_1
_geom_bond_atom_site_label_2
_geom_bond_distance
Ag1 N1 2.278(5)
Ag1 N9 2.294(6)
Ag1 N10 2.306(6)
Ag1 Ag2 3.1623(7)
Ag2 P4 2.5756(17)
Ag2 P1 2.5822(16)
Ag2 P3 2.6034(16)
Ag2 P2 2.6088(16)
Ag2 Ag4 3.0909(7)
Ag2 Ag5 3.1311(7)
Ag2 Ag3 3.1638(7)
Ag3 N2 2.278(6)
Ag3 N4 2.284(5)
Ag3 N12 2.294(5)
Ag4 N8 2.294(5)
Ag4 N11 2.292(5)
Ag4 N3 2.306(5)
Ag5 N5 2.267(5)
Ag5 N7 2.268(5)
Ag5 N6 2.291(6)
Ag5 O1 2.582(7)
P4 C61 1.831(7)
P4 C70 1.831(6)
P4 C24 1.841(7)
P1 C9 1.820(7)
P1 C10 1.831(7)
P1 C51 1.832(6)
P2 C69 1.834(6)
P2 C68 1.835(6)
P2 C15 1.837(6)
P3 C67 1.833(6)
P3 C25 1.831(6)
P3 C66 1.834(6)
N12 C70 1.341(8)
N12 C57 1.347(8)
N11 C71 1.329(9)
N11 C10 1.343(8)
N8 C11 1.333(8)
N8 C69 1.340(8)
N7 C45 1.344(8)
N7 C68 1.338(8)
N5 C25 1.343(8)
N5 C36 1.343(9)
N3 C73 1.333(8)
N3 C67 1.343(8)
C73 C26 1.384(10)
C73 H73A 0.9500
N1 C29 1.338(8)
N1 C66 1.353(8)
C72 C47 1.376(9)
C72 C46 1.377(10)
C72 H72D 0.9500
C71 C48 1.380(10)
C71 H71A 0.9500
C70 C60 1.391(9)
N2 C9 1.343(9)
N2 C5 1.345(9)
C69 C14 1.387(8)
N4 C15 1.324(8)
N4 C16 1.338(9)
C68 C47 1.383(8)
N6 C20 1.335(9)
N6 C24 1.356(9)
C67 C28 1.379(9)
C66 C32 1.387(9)
N9 C52 1.332(9)
N9 C51 1.342(8)
C65 N10 1.357(9)
C65 C63 1.369(12)
C5 C6 1.389(12)
C5 H5 0.9500
C6 C7 1.371(13)
C6 H6 0.9500
C7 C8 1.381(11)
C7 H7 0.9500
C8 C9 1.381(10)
C8 H8 0.9500
C10 C50 1.386(9)
C11 C12 1.399(10)
C11 H11 0.9500
C12 C13 1.389(11)
C12 H12 0.9500
C13 C14 1.368(10)
C13 H13 0.9500
C14 H14 0.9500
C15 C19 1.388(9)
C16 C17 1.390(10)
C16 H16 0.9500
C17 C18 1.378(11)
C17 H17 0.9500
C18 C19 1.365(10)
C18 H18 0.9500
C19 H19 0.9500
C20 C21 1.353(12)
C20 H20 0.9500
C21 C22 1.375(13)
C21 H21 0.9500
C22 C23 1.386(11)
C22 H22 0.9500
C23 C24 1.360(10)
C23 H23 0.9500
C25 C33 1.379(9)
C26 C27 1.374(11)
C26 H26 0.9500
C27 C28 1.368(9)
C27 H27 0.9500
C28 H28 0.9500
C29 C30 1.381(10)
C29 H29 0.9500
C30 C31 1.384(11)
C30 H30 0.9500
C31 C32 1.370(9)
C31 H31 0.9500
C32 H32 0.9500
C33 C34 1.392(11)
C33 H33 0.9500
C34 C35 1.360(13)
C34 H34 0.9500
C35 C36 1.368(11)
C35 H35 0.9500
C36 H36 0.9500
O1 S1 1.315(8)
O1 S1' 1.401(8)
C45 C46 1.376(10)
C45 H45 0.9500
C46 H46 0.9500
C47 H47 0.9500
C48 C49 1.385(11)
C48 H48 0.9500
C49 C50 1.370(10)
C49 H49 0.9500
C50 H50 0.9500
C51 C55 1.379(10)
C52 C53 1.376(12)
C52 H52 0.9500
C53 C54 1.379(13)
C53 H53 0.9500
C54 C55 1.381(10)
C54 H54 0.9500
C55 H55 0.9500
C57 C58 1.388(10)
C57 H57 0.9500
C58 C59 1.379(11)
C58 H58 0.9500
C59 C60 1.368(10)
C59 H59 0.9500
C60 H60 0.9500
C61 N10 1.346(8)
C61 C62 1.373(9)
C63 C64 1.384(12)
C63 H63 0.9500
C64 C62 1.357(11)
C64 H64 0.9500
C62 H62 0.9500
S1T O3T 1.406(7)
S1T O1T 1.415(7)
S1T O2T 1.441(7)
S1T C1T 1.826(10)
C1T F3T 1.296(12)
C1T F2T 1.315(12)
C1T F1T 1.321(11)
S2T O5T 1.418(7)
S2T O6T 1.427(6)
S2T O4T 1.435(6)
S2T C2T 1.809(10)
C2T F6T 1.316(11)
C2T F4T 1.327(12)
C2T F5T 1.325(11)
S3T O7T 1.427(7)
S3T O8T 1.431(6)
S3T O9T 1.435(5)
S3T C3T 1.797(12)
C3T F8T 1.296(12)
C3T F7T 1.298(11)
C3T F9T 1.354(12)
O1A C1AA 1.181(12)
C1AA C3A 1.488(17)
C1AA C2A 1.508(16)
C2A H2AA 0.9800
C2A H2AB 0.9800
C2A H2AC 0.9800
C3A H3AA 0.9800
C3A H3AB 0.9800
C3A H3AC 0.9800
O3A C7A 1.195(11)
C9A C7A 1.460(15)
C9A H9AA 0.9800
C9A H9AB 0.9800
C9A H9AC 0.9800
C7A C8A 1.450(16)
C8A H8AA 0.9800
C8A H8AB 0.9800
C8A H8AC 0.9800
O2A C4A 1.192(8)
C6A C4A 1.469(9)
C6A H6AA 0.9800
C6A H6AB 0.9800
C6A H6AC 0.9800
C4A C5A 1.466(9)
C5A H5AA 0.9800
C5A H5AB 0.9800
C5A H5AC 0.9800
O5A C13A 1.212(15)
C15A C13A 1.441(19)
C15A H1AA 0.9800
C15A H1AB 0.9800
C15A H1AC 0.9800
C13A C14A 1.486(17)
C14A H4AA 0.9800
C14A H4AB 0.9800
C14A H4AC 0.9800
C12A C10A 1.467(9)
C12A H7AA 0.9800
C12A H7AB 0.9800
C12A H7AC 0.9800
O4A C10A 1.174(8)
C10A C11A 1.460(9)
C11A H1AD 0.9800
C11A H1AE 0.9800
C11A H1AF 0.9800
S4T O12T 1.345(7)
S4T O11T 1.402(7)
S4T O10T 1.503(9)
S4T C4T 1.728(9)
C4T F12T 1.243(8)
C4T F11T 1.256(9)
C4T F10T 1.294(9)
O6A C16A 1.207(9)
C16A C17A 1.455(9)
C16A C18A 1.474(9)
C17A H17D 0.9800
C17A H17E 0.9800
C17A H17F 0.9800
C18A H18D 0.9800
C18A H18E 0.9800
C18A H18F 0.9800
S1 O2' 1.420(12)
S1 O3' 1.432(14)
S1 C4' 1.675(13)
C4' F4'B 1.331(10)
C4' F4'A 1.341(9)
C4' F4'C 1.387(9)
S1' O5' 1.377(17)
S1' O4' 1.41(2)
S1' C4" 1.505(13)
C4" F4"A 1.293(9)
C4" F4"C 1.347(10)
C4" F4"B 1.362(9)

loop_
_geom_torsion_atom_site_label_1
_geom_torsion_atom_site_label_2
_geom_torsion_atom_site_label_3
_geom_torsion_atom_site_label_4
_geom_torsion
C67 N3 C73 C26 1.7(10)
Ag4 N3 C73 C26 179.5(5)
C10 N11 C71 C48 -2.2(10)
Ag4 N11 C71 C48 169.0(6)
C57 N12 C70 C60 -0.4(10)
Ag3 N12 C70 C60 179.9(5)
C57 N12 C70 P4 177.3(5)
Ag3 N12 C70 P4 -2.4(7)
C61 P4 C70 N12 168.5(5)
C24 P4 C70 N12 -86.0(5)
Ag2 P4 C70 N12 41.6(5)
C61 P4 C70 C60 -13.8(6)
C24 P4 C70 C60 91.6(6)
Ag2 P4 C70 C60 -140.7(5)
C11 N8 C69 C14 -0.5(9)
Ag4 N8 C69 C14 -176.7(5)
C11 N8 C69 P2 176.4(5)
Ag4 N8 C69 P2 0.2(6)
C68 P2 C69 N8 -88.3(5)
C15 P2 C69 N8 166.9(5)
Ag2 P2 C69 N8 41.4(5)
C68 P2 C69 C14 88.6(6)
C15 P2 C69 C14 -16.3(6)
Ag2 P2 C69 C14 -141.7(5)
C45 N7 C68 C47 -1.3(9)
Ag5 N7 C68 C47 -173.8(5)
C45 N7 C68 P2 177.4(5)
Ag5 N7 C68 P2 4.8(6)
C69 P2 C68 N7 164.6(5)
C15 P2 C68 N7 -90.0(5)
Ag2 P2 C68 N7 37.5(5)
C69 P2 C68 C47 -16.7(6)
C15 P2 C68 C47 88.6(6)
Ag2 P2 C68 C47 -143.9(5)
C73 N3 C67 C28 -1.1(9)
Ag4 N3 C67 C28 -178.8(5)
C73 N3 C67 P3 -179.0(5)
Ag4 N3 C67 P3 3.4(6)
C25 P3 C67 N3 168.5(4)
C66 P3 C67 N3 -86.9(5)
Ag2 P3 C67 N3 42.4(5)
C25 P3 C67 C28 -9.3(6)
C66 P3 C67 C28 95.3(6)
Ag2 P3 C67 C28 -135.4(5)
C29 N1 C66 C32 1.4(10)
Ag1 N1 C66 C32 -171.3(5)
C29 N1 C66 P3 177.0(5)
Ag1 N1 C66 P3 4.3(6)
C67 P3 C66 N1 164.9(5)
C25 P3 C66 N1 -89.6(5)
Ag2 P3 C66 N1 40.2(5)
C67 P3 C66 C32 -19.6(6)
C25 P3 C66 C32 86.0(6)
Ag2 P3 C66 C32 -144.3(5)
C9 N2 C5 C6 0.1(11)
Ag3 N2 C5 C6 -178.5(6)
N2 C5 C6 C7 0.5(13)
C5 C6 C7 C8 -0.1(14)
C6 C7 C8 C9 -0.9(13)
C5 N2 C9 C8 -1.2(10)
Ag3 N2 C9 C8 177.4(5)
C5 N2 C9 P1 177.6(5)
Ag3 N2 C9 P1 -3.8(6)
C7 C8 C9 N2 1.6(11)
C7 C8 C9 P1 -177.0(6)
C10 P1 C9 N2 176.1(5)
C51 P1 C9 N2 -78.2(5)
Ag2 P1 C9 N2 48.8(5)
C10 P1 C9 C8 -5.2(7)
C51 P1 C9 C8 100.5(6)
Ag2 P1 C9 C8 -132.4(5)
C71 N11 C10 C50 1.4(10)
Ag4 N11 C10 C50 -169.9(6)
C71 N11 C10 P1 179.4(5)
Ag4 N11 C10 P1 8.1(7)
C9 P1 C10 N11 -87.5(5)
C51 P1 C10 N11 166.7(5)
Ag2 P1 C10 N11 41.2(6)
C9 P1 C10 C50 90.4(7)
C51 P1 C10 C50 -15.4(7)
Ag2 P1 C10 C50 -140.9(6)
C69 N8 C11 C12 -0.5(10)
Ag4 N8 C11 C12 175.9(6)
N8 C11 C12 C13 0.6(11)
C11 C12 C13 C14 0.3(11)
C12 C13 C14 C69 -1.2(11)
N8 C69 C14 C13 1.3(10)
P2 C69 C14 C13 -175.3(5)
C16 N4 C15 C19 -0.8(10)
Ag3 N4 C15 C19 178.2(5)
C16 N4 C15 P2 179.1(6)
Ag3 N4 C15 P2 -1.8(7)
C69 P2 C15 N4 -80.3(5)
C68 P2 C15 N4 175.5(5)
Ag2 P2 C15 N4 45.4(5)
C69 P2 C15 C19 99.7(6)
C68 P2 C15 C19 -4.5(6)
Ag2 P2 C15 C19 -134.7(5)
C15 N4 C16 C17 0.7(12)
Ag3 N4 C16 C17 -178.4(7)
N4 C16 C17 C18 -0.1(14)
C16 C17 C18 C19 -0.6(14)
C17 C18 C19 C15 0.5(13)
N4 C15 C19 C18 0.2(11)
P2 C15 C19 C18 -179.8(6)
C24 N6 C20 C21 0.4(13)
Ag5 N6 C20 C21 -177.6(7)
N6 C20 C21 C22 0.4(15)
C20 C21 C22 C23 -0.1(15)
C21 C22 C23 C24 -0.8(14)
C20 N6 C24 C23 -1.4(11)
Ag5 N6 C24 C23 176.3(6)
C20 N6 C24 P4 178.9(6)
Ag5 N6 C24 P4 -3.4(7)
C22 C23 C24 N6 1.6(12)
C22 C23 C24 P4 -178.7(7)
C61 P4 C24 N6 -83.1(5)
C70 P4 C24 N6 172.0(5)
Ag2 P4 C24 N6 42.6(5)
C61 P4 C24 C23 97.1(7)
C70 P4 C24 C23 -7.7(7)
Ag2 P4 C24 C23 -137.1(6)
C36 N5 C25 C33 0.3(10)
Ag5 N5 C25 C33 -171.7(5)
C36 N5 C25 P3 -179.4(5)
Ag5 N5 C25 P3 8.6(6)
C67 P3 C25 N5 -83.3(5)
C66 P3 C25 N5 171.6(5)
Ag2 P3 C25 N5 40.0(5)
C67 P3 C25 C33 97.1(6)
C66 P3 C25 C33 -8.1(7)
Ag2 P3 C25 C33 -139.6(6)
N3 C73 C26 C27 -2.0(11)
C73 C26 C27 C28 1.8(11)
C26 C27 C28 C67 -1.3(11)
N3 C67 C28 C27 0.9(10)
P3 C67 C28 C27 178.6(6)
C66 N1 C29 C30 -1.6(11)
Ag1 N1 C29 C30 171.1(6)
N1 C29 C30 C31 1.3(12)
C29 C30 C31 C32 -0.8(12)
C30 C31 C32 C66 0.6(11)
N1 C66 C32 C31 -0.9(10)
P3 C66 C32 C31 -176.1(5)
N5 C25 C33 C34 -1.0(11)
P3 C25 C33 C34 178.6(6)
C25 C33 C34 C35 1.2(13)
C33 C34 C35 C36 -0.6(14)
C25 N5 C36 C35 0.3(11)
Ag5 N5 C36 C35 172.5(6)
C34 C35 C36 N5 -0.2(13)
C68 N7 C45 C46 1.4(10)
Ag5 N7 C45 C46 174.0(5)
N7 C45 C46 C72 -0.4(11)
C47 C72 C46 C45 -0.7(10)
C46 C72 C47 C68 0.8(10)
N7 C68 C47 C72 0.2(10)
P2 C68 C47 C72 -178.3(5)
N11 C71 C48 C49 1.1(12)
C71 C48 C49 C50 0.7(12)
C48 C49 C50 C10 -1.4(13)
N11 C10 C50 C49 0.3(12)
P1 C10 C50 C49 -177.4(6)
C52 N9 C51 C55 -0.6(10)
Ag1 N9 C51 C55 -175.2(5)
C52 N9 C51 P1 179.7(5)
Ag1 N9 C51 P1 5.1(7)
C9 P1 C51 N9 173.5(5)
C10 P1 C51 N9 -81.1(5)
Ag2 P1 C51 N9 44.7(5)
C9 P1 C51 C55 -6.2(7)
C10 P1 C51 C55 99.2(7)
Ag2 P1 C51 C55 -135.0(6)
C51 N9 C52 C53 0.2(11)
Ag1 N9 C52 C53 175.1(6)
N9 C52 C53 C54 -0.9(13)
C52 C53 C54 C55 1.9(14)
N9 C51 C55 C54 1.6(12)
P1 C51 C55 C54 -178.7(6)
C53 C54 C55 C51 -2.3(13)
C70 N12 C57 C58 1.8(11)
Ag3 N12 C57 C58 -178.5(6)
N12 C57 C58 C59 -1.0(12)
C57 C58 C59 C60 -1.1(12)
C58 C59 C60 C70 2.4(11)
N12 C70 C60 C59 -1.7(11)
P4 C70 C60 C59 -179.2(6)
C70 P4 C61 N10 -86.5(5)
C24 P4 C61 N10 168.5(5)
Ag2 P4 C61 N10 42.4(5)
C70 P4 C61 C62 90.5(6)
C24 P4 C61 C62 -14.4(7)
Ag2 P4 C61 C62 -140.5(6)
C62 C61 N10 C65 -0.4(10)
P4 C61 N10 C65 176.7(5)
C62 C61 N10 Ag1 -178.5(5)
P4 C61 N10 Ag1 -1.4(7)
C63 C65 N10 C61 0.0(11)
C63 C65 N10 Ag1 178.3(7)
N10 C65 C63 C64 1.2(14)
C65 C63 C64 C62 -2.1(14)
C63 C64 C62 C61 1.7(13)
N10 C61 C62 C64 -0.4(11)
P4 C61 C62 C64 -177.3(6)
O3T S1T C1T F3T 66.8(8)
O1T S1T C1T F3T -57.0(9)
O2T S1T C1T F3T -176.6(7)
O3T S1T C1T F2T -54.8(10)
O1T S1T C1T F2T -178.6(9)
O2T S1T C1T F2T 61.8(10)
O3T S1T C1T F1T -176.5(8)
O1T S1T C1T F1T 59.7(9)
O2T S1T C1T F1T -59.9(9)
O5T S2T C2T F6T -60.2(9)
O6T S2T C2T F6T 178.8(8)
O4T S2T C2T F6T 60.3(9)
O5T S2T C2T F4T -177.3(7)
O6T S2T C2T F4T 61.7(8)
O4T S2T C2T F4T -56.8(8)
O5T S2T C2T F5T 61.9(9)
O6T S2T C2T F5T -59.0(8)
O4T S2T C2T F5T -177.6(7)
O7T S3T C3T F8T 179.6(8)
O8T S3T C3T F8T -59.0(10)
O9T S3T C3T F8T 59.8(9)
O7T S3T C3T F7T 58.1(8)
O8T S3T C3T F7T 179.5(7)
O9T S3T C3T F7T -61.7(8)
O7T S3T C3T F9T -61.1(8)
O8T S3T C3T F9T 60.3(8)
O9T S3T C3T F9T 179.1(7)
O12T S4T C4T F12T -179.0(11)
O11T S4T C4T F12T -37.1(12)
O10T S4T C4T F12T 69.0(12)
O12T S4T C4T F11T 47.4(13)
O11T S4T C4T F11T -170.8(10)
O10T S4T C4T F11T -64.7(11)
O12T S4T C4T F10T -65.9(11)
O11T S4T C4T F10T 75.9(10)
O10T S4T C4T F10T -178.0(11)
Ag5 O1 S1 O2' -25.7(12)
Ag5 O1 S1 O3' 113.3(13)
Ag5 O1 S1 C4' -136.5(8)
O1 S1 C4' F4'B -160.2(16)
O2' S1 C4' F4'B 77.8(17)
O3' S1 C4' F4'B -42.2(18)
O1 S1 C4' F4'A 56.6(13)
O2' S1 C4' F4'A -65.4(13)
O3' S1 C4' F4'A 174.6(13)
O1 S1 C4' F4'C -49.9(13)
O2' S1 C4' F4'C -171.9(12)
O3' S1 C4' F4'C 68.0(13)
Ag5 O1 S1' O5' -101.9(16)
Ag5 O1 S1' O4' 24.6(15)
Ag5 O1 S1' C4" 134.1(8)
O5' S1' C4" F4"A 52(3)
O1 S1' C4" F4"A -170.8(19)
O4' S1' C4" F4"A -59(2)
O5' S1' C4" F4"C -77(2)
O1 S1' C4" F4"C 61.0(18)
O4' S1' C4" F4"C 173.2(18)
O5' S1' C4" F4"B -178(3)
O1 S1' C4" F4"B -40(2)
O4' S1' C4" F4"B 72(2)
